data_7015154
loop_
_publ_author_name
'Lobana, Tarlok Singh'
'Kumari, Poonam'
'Sharma, Rekha'
'Castineiras, Alfonso'
'Butcher, Ray Jay'
'Akitsu, Takashiro'
'Aritake, Yoshikazu'

_publ_section_title
;
 Thiosemicarbazone derivatives of nickel and copper: the unprecedented
 coordination of furan ring in octahedral nickel(II) and of
 triphenylphosphine in three-coordinate copper(I) complexes.
;
_journal_issue 13
_journal_name_full 'Dalton transactions (Cambridge, England : 2003)'
_journal_page_first 3219
_journal_page_last 3228
_journal_paper_doi 10.1039/c0dt01291b
_journal_volume 40
_journal_year 2011
_chemical_formula_moiety 'C26 H24 N6 Ni O2 S2'
_chemical_formula_sum 'C26 H24 N6 Ni O2 S2'
_chemical_formula_weight 575.34
_chemical_name_systematic
;
?
;
_space_group_IT_number 15
_symmetry_cell_setting monoclinic
_symmetry_Int_Tables_number 15
_symmetry_space_group_name_Hall '-C 2yc'
_symmetry_space_group_name_H-M 'C 1 2/c 1'
_atom_sites_solution_hydrogens difmap
_atom_sites_solution_primary direct
_atom_sites_solution_secondary difmap
_audit_creation_method SHELXL-97
_cell_angle_alpha 90.00
_cell_angle_beta 100.677(2)
_cell_angle_gamma 90.00
_cell_formula_units_Z 12
_cell_length_a 40.740(2)
_cell_length_b 18.3113(10)
_cell_length_c 11.8250(7)
_cell_measurement_reflns_used 1906
_cell_measurement_temperature 100(2)
_cell_measurement_theta_max 26.3485
_cell_measurement_theta_min 2.3765
_cell_volume 8668.8(8)
_computing_cell_refinement 'APEX2 Software (Bruker, 2005)'
_computing_data_collection 'APEX2 Software (Bruker, 2005)'
_computing_data_reduction 'APEX2 Software (Bruker, 2005)'
_computing_molecular_graphics 'PLATON (Spek, 2004)'
_computing_publication_material 'SHELXL-97 (Sheldrick, 1997)'
_computing_structure_refinement 'SHELXL-97 (Sheldrick, 2008)'
_computing_structure_solution 'SHELXS-97 (Sheldrick, 2008)'
_diffrn_ambient_temperature 100(2)
_diffrn_measured_fraction_theta_full 1.000
_diffrn_measured_fraction_theta_max 1.000
_diffrn_measurement_device_type 'Bruker X8 KappaAPEXII'
_diffrn_measurement_method 'omega and phi scans'
_diffrn_radiation_monochromator graphite
_diffrn_radiation_source 'fine-focus sealed tube'
_diffrn_radiation_type MoK\a
_diffrn_radiation_wavelength 0.71073
_diffrn_reflns_av_R_equivalents 0.0458
_diffrn_reflns_av_sigmaI/netI 0.0229
_diffrn_reflns_limit_h_max 13
_diffrn_reflns_limit_h_min -50
_diffrn_reflns_limit_k_max 22
_diffrn_reflns_limit_k_min 0
_diffrn_reflns_limit_l_max 14
_diffrn_reflns_limit_l_min -14
_diffrn_reflns_number 92858
_diffrn_reflns_theta_full 26.38
_diffrn_reflns_theta_max 26.38
_diffrn_reflns_theta_min 1.02
_exptl_absorpt_coefficient_mu 0.849
_exptl_absorpt_correction_T_max 0.8904
_exptl_absorpt_correction_T_min 0.8095
_exptl_absorpt_correction_type multi-scan
_exptl_absorpt_process_details SADABS
_exptl_crystal_colour black
_exptl_crystal_density_diffrn 1.323
_exptl_crystal_density_method 'not measured'
_exptl_crystal_description prism
_exptl_crystal_F_000 3576
_exptl_crystal_size_max 0.26
_exptl_crystal_size_mid 0.24
_exptl_crystal_size_min 0.14
_platon_squeeze_details
;
There is a disordered region in the cell (Total Potential Solvent Area
Vol, 1356.0 Ang^3, per Unit Cell Vol, 8668.8 Ang^3 [15.6%]) which could not
be described satisfatorily. Therefore a correction by SQUEEZE was used.

C101 0.129 0.496 0.956 ! 12.86 eA-3
C102 0.046 0.265 0.161 ! 10.10 eA-3
C103 0.561 0.029 0.491 ! 5.65 eA-3
C104 0.957 0.424 0.317 ! 5.17 eA-3
C105 0.015 0.503 0.770 ! 5.14 eA-3
C106 0.500 0.297 0.756 ! 5.04 eA-3
C107 0.060 0.497 0.425 ! 4.78 eA-3
C108 0.545 0.077 0.617 ! 4.09 eA-3
Q109 0.464 0.312 0.153 ! 0.95 eA-3
Q110 0.092 0.280 0.465 ! 0.86 eA-3
Q111 0.828 0.251 0.824 ! 0.78 eA-3
Q112 0.500 0.297 0.246 ! 0.77 eA-3
Q113 0.634 0.316 0.243 ! 0.77 eA-3
Q114 0.946 0.162 0.507 ! 0.77 eA-3
Q115 0.822 0.063 0.445 ! 0.75 eA-3
;
_refine_diff_density_max 0.378
_refine_diff_density_min -0.261
_refine_diff_density_rms 0.062
_refine_ls_extinction_method none
_refine_ls_goodness_of_fit_ref 1.074
_refine_ls_hydrogen_treatment constr
_refine_ls_matrix_type full
_refine_ls_number_parameters 501
_refine_ls_number_reflns 8881
_refine_ls_number_restraints 0
_refine_ls_restrained_S_all 1.074
_refine_ls_R_factor_all 0.0364
_refine_ls_R_factor_gt 0.0296
_refine_ls_shift/su_max 0.002
_refine_ls_shift/su_mean 0.000
_refine_ls_structure_factor_coef Fsqd
_refine_ls_weighting_details 'calc w=1/[\s^2^(Fo^2^)+(0.0409P)^2^+4.9154P] where P=(Fo^2^+2Fc^2^)/3'
_refine_ls_weighting_scheme calc
_refine_ls_wR_factor_gt 0.0746
_refine_ls_wR_factor_ref 0.0766
_reflns_number_gt 7487
_reflns_number_total 8881
_reflns_threshold_expression >2sigma(I)
_cod_data_source_file c0dt01291b.txt
_cod_data_source_block 3
_cod_depositor_comments
;
The following automatic conversions were performed:
'_symmetry_cell_setting' value 'Monoclinic' changed to 'monoclinic'
according to '/home/saulius/struct/CIF-dictionaries/cif_core.dic'
dictionary named 'cif_core.dic' version 2.4.1 from 2010-06-29.

Automatic conversion script
Id: cif_fix_enum 1555 2011-01-17 13:19:09Z saulius 
;
_cod_original_sg_symbol_H-M 'C 2/c'
_cod_database_code 7015154

loop_
_symmetry_equiv_pos_as_xyz
'x, y, z'
'-x, y, -z+1/2'
'x+1/2, y+1/2, z'
'-x+1/2, y+1/2, -z+1/2'
'-x, -y, -z'
'x, -y, z-1/2'
'-x+1/2, -y+1/2, -z'
'x+1/2, -y+1/2, z-1/2'

loop_
_atom_site_label
_atom_site_type_symbol
_atom_site_fract_x
_atom_site_fract_y
_atom_site_fract_z
_atom_site_U_iso_or_equiv
_atom_site_adp_type
_atom_site_occupancy
_atom_site_symmetry_multiplicity
_atom_site_calc_flag
_atom_site_refinement_flags
_atom_site_disorder_assembly
_atom_site_disorder_group
Ni1 Ni -0.176973(5) 0.285224(12) 0.802723(18) 0.01609(6) Uani 1 1 d . . .
S1 S -0.157516(11) 0.37749(2) 0.70043(4) 0.02170(10) Uani 1 1 d . . .
S2 S -0.223907(10) 0.24820(2) 0.67483(4) 0.01753(10) Uani 1 1 d . . .
O11 O -0.19645(3) 0.23036(6) 0.95767(10) 0.0208(3) Uani 1 1 d . . .
O21 O -0.12805(3) 0.26983(7) 0.92605(11) 0.0256(3) Uani 1 1 d . . .
N12 N -0.18887(3) 0.36802(8) 0.90046(12) 0.0172(3) Uani 1 1 d . . .
N13 N -0.18144(3) 0.44035(8) 0.87864(12) 0.0188(3) Uani 1 1 d . . .
N14 N -0.15430(4) 0.51411(8) 0.76656(12) 0.0203(3) Uani 1 1 d . . .
H14A H -0.1409 0.5142 0.7154 0.024 Uiso 1 1 d R . .
N22 N -0.15625(3) 0.19670(8) 0.74464(12) 0.0166(3) Uani 1 1 d . . .
N23 N -0.17156(3) 0.15980(8) 0.64633(12) 0.0169(3) Uani 1 1 d . . .
N24 N -0.22118(3) 0.14926(8) 0.51609(12) 0.0188(3) Uani 1 1 d . . .
H24A H -0.2395 0.1666 0.4928 0.023 Uiso 1 1 d R . .
C11 C -0.20017(4) 0.16522(10) 1.01101(16) 0.0246(4) Uani 1 1 d . . .
H11 H -0.1938 0.1251 0.9782 0.029 Uiso 1 1 d R . .
C12 C -0.21218(4) 0.17651(10) 1.10808(16) 0.0250(4) Uani 1 1 d . . .
H12 H -0.2164 0.1411 1.1589 0.030 Uiso 1 1 d R . .
C13 C -0.21675(4) 0.25307(10) 1.11714(15) 0.0221(4) Uani 1 1 d . . .
H13 H -0.2243 0.2784 1.1764 0.027 Uiso 1 1 d R . .
C14 C -0.20694(4) 0.28407(9) 1.02479(14) 0.0176(3) Uani 1 1 d . . .
C15 C -0.20342(4) 0.35853(9) 0.98837(14) 0.0173(3) Uani 1 1 d . . .
C16 C -0.16575(4) 0.44703(9) 0.79078(14) 0.0177(3) Uani 1 1 d . . .
C17 C -0.15867(4) 0.58414(9) 0.81077(14) 0.0188(4) Uani 1 1 d . . .
C18 C -0.18260(4) 0.60300(10) 0.87634(15) 0.0221(4) Uani 1 1 d . . .
H18 H -0.1950 0.5698 0.8960 0.027 Uiso 1 1 d R . .
C19 C -0.18538(4) 0.67578(10) 0.90924(15) 0.0241(4) Uani 1 1 d . . .
H19 H -0.2025 0.6886 0.9524 0.029 Uiso 1 1 d R . .
C21 C -0.10925(5) 0.29786(12) 1.02489(17) 0.0348(5) Uani 1 1 d . . .
H21 H -0.1172 0.3423 1.0521 0.042 Uiso 1 1 d R . .
C22 C -0.08102(5) 0.25908(12) 1.05489(17) 0.0355(5) Uani 1 1 d . . .
H22 H -0.0630 0.2693 1.1218 0.043 Uiso 1 1 d R . .
C23 C -0.08163(5) 0.20368(11) 0.97064(16) 0.0283(4) Uani 1 1 d . . .
H23 H -0.0660 0.1716 0.9673 0.034 Uiso 1 1 d R . .
C24 C -0.11056(4) 0.21131(10) 0.89405(15) 0.0203(4) Uani 1 1 d . . .
C25 C -0.12677(4) 0.17292(9) 0.79219(15) 0.0187(4) Uani 1 1 d . . .
C26 C -0.20243(4) 0.18171(9) 0.61105(14) 0.0158(3) Uani 1 1 d . . .
C27 C -0.21362(4) 0.09428(9) 0.44221(14) 0.0175(3) Uani 1 1 d . . .
C28 C -0.24007(4) 0.07055(9) 0.35728(14) 0.0195(4) Uani 1 1 d . . .
H28 H -0.2609 0.0902 0.3515 0.023 Uiso 1 1 d R . .
C29 C -0.23499(5) 0.01803(10) 0.27844(15) 0.0237(4) Uani 1 1 d . . .
H29 H -0.2528 0.0014 0.2237 0.028 Uiso 1 1 d R . .
C110 C -0.16517(5) 0.72904(10) 0.87710(16) 0.0261(4) Uani 1 1 d . . .
H110 H -0.1675 0.7759 0.8983 0.031 Uiso 1 1 d R . .
C111 C -0.14111(5) 0.70994(10) 0.81264(16) 0.0273(4) Uani 1 1 d . . .
H111 H -0.1246 0.7477 0.7938 0.033 Uiso 1 1 d R . .
C112 C -0.13768(5) 0.63812(10) 0.78150(15) 0.0240(4) Uani 1 1 d . . .
H112 H -0.1195 0.6233 0.7410 0.029 Uiso 1 1 d R . .
C150 C -0.21600(4) 0.41978(10) 1.05289(15) 0.0219(4) Uani 1 1 d . . .
H15A H -0.1978 0.4540 1.0810 0.033 Uiso 1 1 d R . .
H15B H -0.2351 0.4458 1.0037 0.033 Uiso 1 1 d R . .
H15C H -0.2249 0.4006 1.1178 0.033 Uiso 1 1 d R . .
C210 C -0.20359(5) -0.01192(10) 0.28182(16) 0.0264(4) Uani 1 1 d . . .
H210 H -0.1994 -0.0468 0.2340 0.032 Uiso 1 1 d R . .
C211 C -0.17747(5) 0.01088(10) 0.36678(16) 0.0258(4) Uani 1 1 d . . .
H211 H -0.1551 -0.0077 0.3717 0.031 Uiso 1 1 d R . .
C212 C -0.18196(4) 0.06318(10) 0.44749(15) 0.0217(4) Uani 1 1 d . . .
H212 H -0.1640 0.0773 0.5017 0.026 Uiso 1 1 d R . .
C250 C -0.10949(4) 0.11016(10) 0.74793(16) 0.0249(4) Uani 1 1 d . . .
H25A H -0.1231 0.0688 0.7367 0.037 Uiso 1 1 d R . .
H25B H -0.0892 0.1017 0.7963 0.037 Uiso 1 1 d R . .
H25C H -0.1045 0.1216 0.6715 0.037 Uiso 1 1 d R . .
Ni2 Ni 0.0000 0.176644(17) 0.7500 0.01983(8) Uani 1 2 d S . .
S3 S 0.007560(10) 0.09581(2) 0.60699(4) 0.02261(10) Uani 1 1 d . . .
O31 O -0.02215(3) 0.27415(7) 0.83225(11) 0.0252(3) Uani 1 1 d . . .
N32 N -0.04314(3) 0.19967(8) 0.64149(13) 0.0206(3) Uani 1 1 d . . .
N33 N -0.05319(3) 0.16232(8) 0.53894(13) 0.0218(3) Uani 1 1 d . . .
N34 N -0.03713(3) 0.07450(8) 0.41960(13) 0.0240(3) Uani 1 1 d . . .
H34A H -0.0222 0.0448 0.4107 0.029 Uiso 1 1 d R . .
C31 C -0.01508(5) 0.32421(11) 0.92059(17) 0.0313(4) Uani 1 1 d . . .
H31 H 0.0039 0.3144 0.9734 0.038 Uiso 1 1 d R . .
C32 C -0.03826(5) 0.37695(12) 0.90615(18) 0.0360(5) Uani 1 1 d . . .
H32 H -0.0404 0.4140 0.9562 0.043 Uiso 1 1 d R . .
C33 C -0.06164(5) 0.35993(11) 0.80466(17) 0.0301(4) Uani 1 1 d . . .
H33 H -0.0801 0.3874 0.7702 0.036 Uiso 1 1 d R . .
C34 C -0.05092(4) 0.29745(10) 0.76167(16) 0.0230(4) Uani 1 1 d . . .
C35 C -0.06176(4) 0.25469(10) 0.65921(16) 0.0218(4) Uani 1 1 d . . .
C36 C -0.03105(4) 0.11405(9) 0.51888(15) 0.0210(4) Uani 1 1 d . . .
C37 C -0.06397(4) 0.07608(9) 0.32474(16) 0.0218(4) Uani 1 1 d . . .
C38 C -0.05784(4) 0.04519(10) 0.22262(16) 0.0247(4) Uani 1 1 d . . .
H38 H -0.0361 0.0252 0.2226 0.030 Uiso 1 1 d R . .
C39 C -0.08275(5) 0.04300(10) 0.12515(16) 0.0288(4) Uani 1 1 d . . .
H39 H -0.0783 0.0193 0.0561 0.035 Uiso 1 1 d R . .
C310 C -0.11416(5) 0.07228(10) 0.12919(17) 0.0284(4) Uani 1 1 d . . .
H310 H -0.1302 0.0703 0.0643 0.034 Uiso 1 1 d R . .
C311 C -0.12015(4) 0.10244(10) 0.22993(17) 0.0262(4) Uani 1 1 d . . .
H311 H -0.1408 0.1248 0.2303 0.031 Uiso 1 1 d R . .
C312 C -0.09551(4) 0.10470(10) 0.32855(16) 0.0239(4) Uani 1 1 d . . .
H312 H -0.0989 0.1238 0.3998 0.029 Uiso 1 1 d R . .
C350 C -0.09277(4) 0.27733(11) 0.57838(17) 0.0282(4) Uani 1 1 d . . .
H35A H -0.1057 0.3061 0.6146 0.042 Uiso 1 1 d R . .
H35B H -0.1042 0.2340 0.5519 0.042 Uiso 1 1 d R . .
H35C H -0.0866 0.3035 0.5146 0.042 Uiso 1 1 d R . .

loop_
_atom_site_aniso_label
_atom_site_aniso_U_11
_atom_site_aniso_U_22
_atom_site_aniso_U_33
_atom_site_aniso_U_23
_atom_site_aniso_U_13
_atom_site_aniso_U_12
Ni1 0.02034(11) 0.01332(12) 0.01607(11) -0.00153(8) 0.00719(8) 0.00125(8)
S1 0.0314(2) 0.0155(2) 0.0219(2) -0.00326(17) 0.01476(18) -0.00119(17)
S2 0.0197(2) 0.0164(2) 0.0178(2) -0.00275(17) 0.00685(16) 0.00294(16)
O11 0.0267(6) 0.0167(6) 0.0212(6) -0.0001(5) 0.0099(5) 0.0024(5)
O21 0.0265(6) 0.0288(7) 0.0214(6) -0.0082(6) 0.0045(5) 0.0034(5)
N12 0.0212(7) 0.0149(7) 0.0164(7) -0.0009(6) 0.0059(6) -0.0002(5)
N13 0.0239(7) 0.0149(7) 0.0190(7) -0.0022(6) 0.0076(6) -0.0014(6)
N14 0.0283(8) 0.0170(8) 0.0182(7) -0.0022(6) 0.0115(6) -0.0018(6)
N22 0.0213(7) 0.0128(7) 0.0170(7) 0.0014(6) 0.0070(6) -0.0002(5)
N23 0.0214(7) 0.0125(7) 0.0179(7) -0.0008(6) 0.0063(6) 0.0009(5)
N24 0.0193(7) 0.0166(8) 0.0207(7) -0.0033(6) 0.0044(6) 0.0030(6)
C11 0.0263(9) 0.0175(9) 0.0293(10) 0.0049(8) 0.0037(8) 0.0014(7)
C12 0.0250(9) 0.0266(11) 0.0233(9) 0.0081(8) 0.0042(7) -0.0017(7)
C13 0.0225(8) 0.0276(10) 0.0168(8) 0.0000(7) 0.0047(7) -0.0006(7)
C14 0.0172(8) 0.0189(9) 0.0174(8) -0.0040(7) 0.0049(6) 0.0001(6)
C15 0.0174(8) 0.0190(9) 0.0158(8) -0.0021(7) 0.0041(6) 0.0008(6)
C16 0.0208(8) 0.0159(9) 0.0171(8) -0.0011(7) 0.0050(6) -0.0002(6)
C17 0.0239(8) 0.0169(9) 0.0154(8) -0.0012(7) 0.0031(7) -0.0007(7)
C18 0.0263(9) 0.0185(9) 0.0225(9) -0.0020(7) 0.0069(7) -0.0012(7)
C19 0.0279(9) 0.0223(10) 0.0222(9) -0.0037(8) 0.0045(7) 0.0028(7)
C21 0.0366(11) 0.0437(13) 0.0235(10) -0.0130(9) 0.0042(8) 0.0004(9)
C22 0.0328(10) 0.0451(13) 0.0262(10) -0.0017(9) -0.0008(8) -0.0038(9)
C23 0.0247(9) 0.0311(11) 0.0290(10) 0.0034(8) 0.0046(8) 0.0010(8)
C24 0.0218(8) 0.0187(9) 0.0223(9) 0.0027(7) 0.0092(7) 0.0017(7)
C25 0.0209(8) 0.0165(9) 0.0205(9) 0.0032(7) 0.0088(7) -0.0003(6)
C26 0.0226(8) 0.0101(8) 0.0167(8) 0.0015(6) 0.0089(7) -0.0012(6)
C27 0.0266(8) 0.0110(8) 0.0174(8) 0.0004(7) 0.0101(7) -0.0011(7)
C28 0.0253(9) 0.0141(9) 0.0206(9) 0.0017(7) 0.0082(7) -0.0003(7)
C29 0.0369(10) 0.0144(9) 0.0207(9) -0.0013(7) 0.0071(8) -0.0041(7)
C110 0.0322(10) 0.0184(10) 0.0254(10) -0.0062(8) -0.0002(8) 0.0010(8)
C111 0.0357(10) 0.0190(10) 0.0283(10) -0.0029(8) 0.0088(8) -0.0064(8)
C112 0.0303(9) 0.0221(10) 0.0208(9) -0.0016(8) 0.0078(7) -0.0019(7)
C150 0.0261(9) 0.0224(10) 0.0196(9) -0.0054(7) 0.0103(7) -0.0011(7)
C210 0.0453(11) 0.0145(9) 0.0227(9) -0.0035(7) 0.0146(8) 0.0010(8)
C211 0.0338(10) 0.0185(10) 0.0280(10) -0.0004(8) 0.0135(8) 0.0052(8)
C212 0.0262(9) 0.0185(9) 0.0217(9) 0.0000(7) 0.0082(7) 0.0020(7)
C250 0.0229(9) 0.0186(10) 0.0336(10) -0.0008(8) 0.0063(8) 0.0053(7)
Ni2 0.01777(15) 0.01550(17) 0.02615(18) 0.000 0.00388(13) 0.000
S3 0.0177(2) 0.0187(2) 0.0305(2) -0.00305(19) 0.00236(17) 0.00347(16)
O31 0.0238(6) 0.0225(7) 0.0295(7) -0.0035(6) 0.0049(5) 0.0028(5)
N32 0.0190(7) 0.0179(8) 0.0261(8) 0.0002(6) 0.0069(6) 0.0000(6)
N33 0.0206(7) 0.0176(8) 0.0270(8) -0.0020(6) 0.0038(6) 0.0027(6)
N34 0.0209(7) 0.0199(8) 0.0307(9) -0.0051(7) 0.0032(6) 0.0059(6)
C31 0.0345(10) 0.0282(11) 0.0317(11) -0.0090(9) 0.0075(9) -0.0028(8)
C32 0.0476(12) 0.0269(11) 0.0355(11) -0.0082(9) 0.0131(10) 0.0040(9)
C33 0.0369(10) 0.0238(10) 0.0320(11) 0.0014(8) 0.0127(9) 0.0087(8)
C34 0.0237(9) 0.0186(9) 0.0289(10) 0.0051(8) 0.0103(7) 0.0030(7)
C35 0.0209(8) 0.0191(9) 0.0273(10) 0.0032(8) 0.0096(7) 0.0015(7)
C36 0.0206(8) 0.0149(9) 0.0275(10) 0.0008(7) 0.0047(7) -0.0004(7)
C37 0.0225(8) 0.0141(9) 0.0281(10) 0.0016(7) 0.0026(7) -0.0005(7)
C38 0.0252(9) 0.0168(9) 0.0322(10) 0.0005(8) 0.0058(8) -0.0002(7)
C39 0.0379(11) 0.0205(10) 0.0271(10) 0.0005(8) 0.0038(8) -0.0001(8)
C310 0.0313(10) 0.0200(10) 0.0301(10) 0.0032(8) -0.0042(8) -0.0032(8)
C311 0.0206(8) 0.0187(10) 0.0375(11) 0.0012(8) 0.0009(8) -0.0003(7)
C312 0.0236(9) 0.0164(9) 0.0312(10) -0.0036(8) 0.0043(7) -0.0001(7)
C350 0.0266(9) 0.0278(11) 0.0315(10) 0.0010(8) 0.0085(8) 0.0104(8)

loop_
_atom_type_symbol
_atom_type_description
_atom_type_scat_dispersion_real
_atom_type_scat_dispersion_imag
_atom_type_scat_source
C C 0.0033 0.0016 'International Tables Vol C Tables 4.2.6.8 and 6.1.1.4'
H H 0.0000 0.0000 'International Tables Vol C Tables 4.2.6.8 and 6.1.1.4'
N N 0.0061 0.0033 'International Tables Vol C Tables 4.2.6.8 and 6.1.1.4'
Ni Ni 0.3393 1.1124 'International Tables Vol C Tables 4.2.6.8 and 6.1.1.4'
O O 0.0106 0.0060 'International Tables Vol C Tables 4.2.6.8 and 6.1.1.4'
S S 0.1246 0.1234 'International Tables Vol C Tables 4.2.6.8 and 6.1.1.4'

loop_
_geom_angle_atom_site_label_1
_geom_angle_atom_site_label_2
_geom_angle_atom_site_label_3
_geom_angle
_geom_angle_site_symmetry_1
_geom_angle_site_symmetry_3
_geom_angle_publ_flag
N22 Ni1 N12 164.43(6) . . y
N22 Ni1 O21 75.12(5) . . y
N12 Ni1 O21 90.05(5) . . y
N22 Ni1 S1 101.85(4) . . y
N12 Ni1 S1 83.82(4) . . y
O21 Ni1 S1 94.72(4) . . y
N22 Ni1 S2 83.60(4) . . y
N12 Ni1 S2 109.74(4) . . y
O21 Ni1 S2 155.63(4) . . y
S1 Ni1 S2 101.261(18) . . y
N22 Ni1 O11 98.37(5) . . y
N12 Ni1 O11 73.95(5) . . y
O21 Ni1 O11 80.12(4) . . y
S1 Ni1 O11 157.10(3) . . y
S2 Ni1 O11 91.54(3) . . y
C16 S1 Ni1 95.18(6) . . ?
C26 S2 Ni1 93.85(5) . . ?
C11 O11 C14 106.44(13) . . ?
C11 O11 Ni1 144.29(11) . . ?
C14 O11 Ni1 109.18(10) . . ?
C21 O21 C24 106.81(14) . . ?
C21 O21 Ni1 142.14(12) . . ?
C24 O21 Ni1 111.04(10) . . ?
C15 N12 N13 114.97(14) . . ?
C15 N12 Ni1 123.40(12) . . ?
N13 N12 Ni1 121.62(10) . . ?
C16 N13 N12 112.75(14) . . ?
C16 N14 C17 132.12(14) . . ?
C16 N14 H14A 115.1 . . ?
C17 N14 H14A 112.8 . . ?
C25 N22 N23 115.71(14) . . ?
C25 N22 Ni1 122.34(12) . . ?
N23 N22 Ni1 121.82(10) . . ?
C26 N23 N22 111.89(13) . . ?
C26 N24 C27 131.85(14) . . ?
C26 N24 H24A 116.5 . . ?
C27 N24 H24A 111.4 . . ?
C12 C11 O11 110.36(17) . . ?
C12 C11 H11 132.9 . . ?
O11 C11 H11 116.7 . . ?
C11 C12 C13 106.83(17) . . ?
C11 C12 H12 126.2 . . ?
C13 C12 H12 127.0 . . ?
C14 C13 C12 106.87(16) . . ?
C14 C13 H13 125.5 . . ?
C12 C13 H13 127.5 . . ?
C13 C14 O11 109.50(15) . . ?
C13 C14 C15 134.10(16) . . ?
O11 C14 C15 116.26(14) . . ?
N12 C15 C14 116.72(15) . . ?
N12 C15 C150 123.80(15) . . ?
C14 C15 C150 119.48(15) . . ?
N13 C16 N14 118.84(15) . . ?
N13 C16 S1 126.36(13) . . ?
N14 C16 S1 114.79(12) . . ?
C112 C17 C18 119.11(16) . . ?
C112 C17 N14 115.37(15) . . ?
C18 C17 N14 125.48(16) . . ?
C17 C18 C19 119.39(17) . . ?
C17 C18 H18 119.0 . . ?
C19 C18 H18 121.6 . . ?
C110 C19 C18 121.03(17) . . ?
C110 C19 H19 120.1 . . ?
C18 C19 H19 118.8 . . ?
C22 C21 O21 110.06(18) . . ?
C22 C21 H21 133.7 . . ?
O21 C21 H21 115.7 . . ?
C21 C22 C23 106.86(17) . . ?
C21 C22 H22 125.6 . . ?
C23 C22 H22 127.5 . . ?
C24 C23 C22 107.19(17) . . ?
C24 C23 H23 126.3 . . ?
C22 C23 H23 126.5 . . ?
C23 C24 O21 109.07(16) . . ?
C23 C24 C25 135.60(17) . . ?
O21 C24 C25 115.32(14) . . ?
N22 C25 C24 116.08(15) . . ?
N22 C25 C250 124.27(16) . . ?
C24 C25 C250 119.65(15) . . ?
N23 C26 N24 118.92(15) . . ?
N23 C26 S2 127.01(13) . . ?
N24 C26 S2 114.05(12) . . ?
C28 C27 C212 119.09(16) . . ?
C28 C27 N24 116.15(15) . . ?
C212 C27 N24 124.76(15) . . ?
C29 C28 C27 120.58(16) . . ?
C29 C28 H28 118.5 . . ?
C27 C28 H28 120.9 . . ?
C28 C29 C210 120.60(17) . . ?
C28 C29 H29 120.2 . . ?
C210 C29 H29 119.1 . . ?
C19 C110 C111 119.43(17) . . ?
C19 C110 H110 119.9 . . ?
C111 C110 H110 120.7 . . ?
C112 C111 C110 120.10(18) . . ?
C112 C111 H111 119.0 . . ?
C110 C111 H111 120.7 . . ?
C111 C112 C17 120.88(17) . . ?
C111 C112 H112 120.7 . . ?
C17 C112 H112 118.3 . . ?
C15 C150 H15A 110.0 . . ?
C15 C150 H15B 111.3 . . ?
H15A C150 H15B 110.6 . . ?
C15 C150 H15C 110.1 . . ?
H15A C150 H15C 109.5 . . ?
H15B C150 H15C 105.3 . . ?
C29 C210 C211 118.86(17) . . ?
C29 C210 H210 123.3 . . ?
C211 C210 H210 117.8 . . ?
C210 C211 C212 121.68(17) . . ?
C210 C211 H211 121.9 . . ?
C212 C211 H211 116.4 . . ?
C211 C212 C27 119.17(16) . . ?
C211 C212 H212 118.9 . . ?
C27 C212 H212 121.9 . . ?
C25 C250 H25A 111.6 . . ?
C25 C250 H25B 109.7 . . ?
H25A C250 H25B 113.0 . . ?
C25 C250 H25C 110.4 . . ?
H25A C250 H25C 105.1 . . ?
H25B C250 H25C 106.7 . . ?
N32 Ni2 N32 155.90(9) 2_556 . y
N32 Ni2 O31 75.09(5) 2_556 2_556 y
N32 Ni2 O31 86.14(5) . 2_556 y
N32 Ni2 O31 86.14(5) 2_556 . y
N32 Ni2 O31 75.09(5) . . y
O31 Ni2 O31 77.94(7) 2_556 . y
N32 Ni2 S3 112.36(4) 2_556 . y
N32 Ni2 S3 83.52(4) . . y
O31 Ni2 S3 94.12(3) 2_556 . y
O31 Ni2 S3 157.55(3) . . y
N32 Ni2 S3 83.52(4) 2_556 2_556 y
N32 Ni2 S3 112.36(4) . 2_556 y
O31 Ni2 S3 157.55(3) 2_556 2_556 y
O31 Ni2 S3 94.12(3) . 2_556 y
S3 Ni2 S3 100.32(3) . 2_556 y
C36 S3 Ni2 94.96(6) . . ?
C34 O31 C31 106.76(14) . . ?
C34 O31 Ni2 110.00(10) . . ?
C31 O31 Ni2 142.56(12) . . ?
C35 N32 N33 115.87(14) . . ?
C35 N32 Ni2 121.60(12) . . ?
N33 N32 Ni2 122.28(11) . . ?
C36 N33 N32 112.83(14) . . ?
C36 N34 C37 131.51(15) . . ?
C36 N34 H34A 115.7 . . ?
C37 N34 H34A 112.8 . . ?
C32 C31 O31 109.83(18) . . ?
C32 C31 H31 135.5 . . ?
O31 C31 H31 114.6 . . ?
C31 C32 C33 107.20(18) . . ?
C31 C32 H32 126.9 . . ?
C33 C32 H32 125.5 . . ?
C34 C33 C32 106.82(17) . . ?
C34 C33 H33 125.5 . . ?
C32 C33 H33 127.6 . . ?
C33 C34 O31 109.38(16) . . ?
C33 C34 C35 134.69(17) . . ?
O31 C34 C35 115.82(15) . . ?
N32 C35 C34 117.33(16) . . ?
N32 C35 C350 124.10(17) . . ?
C34 C35 C350 118.54(16) . . ?
N33 C36 N34 119.43(15) . . ?
N33 C36 S3 126.27(14) . . ?
N34 C36 S3 114.28(12) . . ?
C312 C37 C38 119.51(16) . . ?
C312 C37 N34 124.27(17) . . ?
C38 C37 N34 116.21(15) . . ?
C39 C38 C37 120.61(17) . . ?
C39 C38 H38 121.5 . . ?
C37 C38 H38 117.9 . . ?
C38 C39 C310 119.62(18) . . ?
C38 C39 H39 119.3 . . ?
C310 C39 H39 121.0 . . ?
C311 C310 C39 119.66(17) . . ?
C311 C310 H310 122.0 . . ?
C39 C310 H310 118.3 . . ?
C310 C311 C312 121.43(17) . . ?
C310 C311 H311 119.0 . . ?
C312 C311 H311 119.5 . . ?
C311 C312 C37 119.17(17) . . ?
C311 C312 H312 123.7 . . ?
C37 C312 H312 117.1 . . ?
C35 C350 H35A 110.8 . . ?
C35 C350 H35B 106.6 . . ?
H35A C350 H35B 110.5 . . ?
C35 C350 H35C 108.9 . . ?
H35A C350 H35C 109.9 . . ?
H35B C350 H35C 110.0 . . ?

loop_
_geom_bond_atom_site_label_1
_geom_bond_atom_site_label_2
_geom_bond_distance
_geom_bond_site_symmetry_2
_geom_bond_publ_flag
Ni1 N22 2.0068(14) . y
Ni1 N12 2.0192(14) . y
Ni1 O21 2.2588(12) . y
Ni1 S1 2.3024(5) . y
Ni1 S2 2.3089(5) . y
Ni1 O11 2.3525(12) . y
S1 C16 1.7346(17) . ?
S2 C26 1.7497(17) . ?
O11 C11 1.371(2) . ?
O11 C14 1.381(2) . ?
O21 C21 1.373(2) . ?
O21 C24 1.378(2) . ?
N12 C15 1.300(2) . ?
N12 N13 1.3933(19) . ?
N13 C16 1.322(2) . ?
N14 C16 1.363(2) . ?
N14 C17 1.408(2) . ?
N14 H14A 0.8868 . ?
N22 C25 1.303(2) . ?
N22 N23 1.3887(19) . ?
N23 C26 1.312(2) . ?
N24 C26 1.371(2) . ?
N24 C27 1.404(2) . ?
N24 H24A 0.8122 . ?
C11 C12 1.344(3) . ?
C11 H11 0.8914 . ?
C12 C13 1.421(3) . ?
C12 H12 0.9228 . ?
C13 C14 1.355(2) . ?
C13 H13 0.9374 . ?
C14 C15 1.445(2) . ?
C15 C150 1.499(2) . ?
C17 C112 1.392(2) . ?
C17 C18 1.397(2) . ?
C18 C19 1.399(2) . ?
C18 H18 0.8489 . ?
C19 C110 1.375(3) . ?
C19 H19 0.9678 . ?
C21 C22 1.342(3) . ?
C21 H21 0.9544 . ?
C22 C23 1.419(3) . ?
C22 H22 0.9913 . ?
C23 C24 1.354(2) . ?
C23 H23 0.8737 . ?
C24 C25 1.445(2) . ?
C25 C250 1.492(2) . ?
C27 C28 1.399(2) . ?
C27 C212 1.401(2) . ?
C28 C29 1.382(2) . ?
C28 H28 0.9137 . ?
C29 C210 1.385(3) . ?
C29 H29 0.9285 . ?
C110 C111 1.393(3) . ?
C110 H110 0.9040 . ?
C111 C112 1.380(3) . ?
C111 H111 1.0170 . ?
C112 H112 0.9916 . ?
C150 H15A 0.9805 . ?
C150 H15B 1.0014 . ?
C150 H15C 0.9742 . ?
C210 C211 1.386(3) . ?
C210 H210 0.8905 . ?
C211 C212 1.388(2) . ?
C211 H211 0.9651 . ?
C212 H212 0.9170 . ?
C250 H25A 0.9322 . ?
C250 H25B 0.9287 . ?
C250 H25C 0.9850 . ?
Ni2 N32 2.0194(14) 2_556 y
Ni2 N32 2.0194(14) . y
Ni2 O31 2.2964(13) 2_556 y
Ni2 O31 2.2964(13) . y
Ni2 S3 2.3105(5) . y
Ni2 S3 2.3105(5) 2_556 y
S3 C36 1.7505(17) . ?
O31 C34 1.375(2) . ?
O31 C31 1.379(2) . ?
N32 C35 1.301(2) . ?
N32 N33 1.386(2) . ?
N33 C36 1.315(2) . ?
N34 C36 1.362(2) . ?
N34 C37 1.414(2) . ?
N34 H34A 0.8380 . ?
C31 C32 1.339(3) . ?
C31 H31 0.9186 . ?
C32 C33 1.422(3) . ?
C32 H32 0.9150 . ?
C33 C34 1.356(3) . ?
C33 H33 0.9341 . ?
C34 C35 1.441(3) . ?
C35 C350 1.495(2) . ?
C37 C312 1.396(2) . ?
C37 C38 1.397(3) . ?
C38 C39 1.388(3) . ?
C38 H38 0.9576 . ?
C39 C310 1.396(3) . ?
C39 H39 0.9704 . ?
C310 C311 1.375(3) . ?
C310 H310 0.9121 . ?
C311 C312 1.391(2) . ?
C311 H311 0.9369 . ?
C312 H312 0.9458 . ?
C350 H35A 0.9050 . ?
C350 H35B 0.9438 . ?
C350 H35C 0.9659 . ?

loop_
_geom_hbond_atom_site_label_D
_geom_hbond_atom_site_label_H
_geom_hbond_atom_site_label_A
_geom_hbond_distance_DH
_geom_hbond_distance_HA
_geom_hbond_distance_DA
_geom_hbond_angle_DHA
_geom_hbond_site_symmetry_A
N24 H24A S2 0.81 2.74 3.4287(15) 144.3 7_456
N34 H34A S3 0.84 2.66 3.3788(15) 144.8 5_556

loop_
_geom_torsion_atom_site_label_1
_geom_torsion_atom_site_label_2
_geom_torsion_atom_site_label_3
_geom_torsion_atom_site_label_4
_geom_torsion
_geom_torsion_site_symmetry_1
_geom_torsion_site_symmetry_2
_geom_torsion_site_symmetry_3
_geom_torsion_site_symmetry_4
_geom_torsion_publ_flag
N22 Ni1 S1 C16 -162.00(7) . . . . ?
N12 Ni1 S1 C16 3.31(7) . . . . ?
O21 Ni1 S1 C16 -86.23(6) . . . . ?
S2 Ni1 S1 C16 112.27(6) . . . . ?
O11 Ni1 S1 C16 -10.53(10) . . . . ?
N22 Ni1 S2 C26 -9.52(7) . . . . ?
N12 Ni1 S2 C26 178.74(7) . . . . ?
O21 Ni1 S2 C26 -38.66(10) . . . . ?
S1 Ni1 S2 C26 91.33(6) . . . . ?
O11 Ni1 S2 C26 -107.78(6) . . . . ?
N22 Ni1 O11 C11 -6.10(18) . . . . ?
N12 Ni1 O11 C11 -172.23(19) . . . . ?
O21 Ni1 O11 C11 -79.30(18) . . . . ?
S1 Ni1 O11 C11 -157.90(15) . . . . ?
S2 Ni1 O11 C11 77.66(18) . . . . ?
N22 Ni1 O11 C14 169.64(10) . . . . ?
N12 Ni1 O11 C14 3.51(9) . . . . ?
O21 Ni1 O11 C14 96.43(10) . . . . ?
S1 Ni1 O11 C14 17.83(15) . . . . ?
S2 Ni1 O11 C14 -106.61(9) . . . . ?
N22 Ni1 O21 C21 -176.9(2) . . . . ?
N12 Ni1 O21 C21 -1.7(2) . . . . ?
S1 Ni1 O21 C21 82.1(2) . . . . ?
S2 Ni1 O21 C21 -146.84(18) . . . . ?
O11 Ni1 O21 C21 -75.4(2) . . . . ?
N22 Ni1 O21 C24 1.68(11) . . . . ?
N12 Ni1 O21 C24 176.86(11) . . . . ?
S1 Ni1 O21 C24 -99.34(10) . . . . ?
S2 Ni1 O21 C24 31.73(16) . . . . ?
O11 Ni1 O21 C24 103.17(11) . . . . ?
N22 Ni1 N12 C15 -68.6(3) . . . . ?
O21 Ni1 N12 C15 -86.22(13) . . . . ?
S1 Ni1 N12 C15 179.04(13) . . . . ?
S2 Ni1 N12 C15 79.26(13) . . . . ?
O11 Ni1 N12 C15 -6.52(12) . . . . ?
N22 Ni1 N12 N13 110.4(2) . . . . ?
O21 Ni1 N12 N13 92.80(12) . . . . ?
S1 Ni1 N12 N13 -1.94(11) . . . . ?
S2 Ni1 N12 N13 -101.71(11) . . . . ?
O11 Ni1 N12 N13 172.50(12) . . . . ?
C15 N12 N13 C16 178.01(14) . . . . ?
Ni1 N12 N13 C16 -1.09(18) . . . . ?
N12 Ni1 N22 C25 -21.2(3) . . . . ?
O21 Ni1 N22 C25 -2.99(12) . . . . ?
S1 Ni1 N22 C25 88.80(13) . . . . ?
S2 Ni1 N22 C25 -170.99(13) . . . . ?
O11 Ni1 N22 C25 -80.37(13) . . . . ?
N12 Ni1 N22 N23 163.14(17) . . . . ?
O21 Ni1 N22 N23 -178.62(13) . . . . ?
S1 Ni1 N22 N23 -86.83(11) . . . . ?
S2 Ni1 N22 N23 13.38(11) . . . . ?
O11 Ni1 N22 N23 104.00(11) . . . . ?
C25 N22 N23 C26 173.09(14) . . . . ?
Ni1 N22 N23 C26 -11.02(18) . . . . ?
C14 O11 C11 C12 -0.51(18) . . . . ?
Ni1 O11 C11 C12 175.29(13) . . . . ?
O11 C11 C12 C13 0.6(2) . . . . ?
C11 C12 C13 C14 -0.46(19) . . . . ?
C12 C13 C14 O11 0.15(18) . . . . ?
C12 C13 C14 C15 -175.27(18) . . . . ?
C11 O11 C14 C13 0.21(18) . . . . ?
Ni1 O11 C14 C13 -177.20(10) . . . . ?
C11 O11 C14 C15 176.54(14) . . . . ?
Ni1 O11 C14 C15 -0.87(16) . . . . ?
N13 N12 C15 C14 -170.79(13) . . . . ?
Ni1 N12 C15 C14 8.3(2) . . . . ?
N13 N12 C15 C150 8.4(2) . . . . ?
Ni1 N12 C15 C150 -172.48(12) . . . . ?
C13 C14 C15 N12 171.06(17) . . . . ?
O11 C14 C15 N12 -4.1(2) . . . . ?
C13 C14 C15 C150 -8.2(3) . . . . ?
O11 C14 C15 C150 176.61(14) . . . . ?
N12 N13 C16 N14 -174.13(14) . . . . ?
N12 N13 C16 S1 5.3(2) . . . . ?
C17 N14 C16 N13 -7.8(3) . . . . ?
C17 N14 C16 S1 172.74(14) . . . . ?
Ni1 S1 C16 N13 -5.94(15) . . . . ?
Ni1 S1 C16 N14 173.50(12) . . . . ?
C16 N14 C17 C112 167.64(17) . . . . ?
C16 N14 C17 C18 -14.7(3) . . . . ?
C112 C17 C18 C19 1.2(3) . . . . ?
N14 C17 C18 C19 -176.39(16) . . . . ?
C17 C18 C19 C110 0.6(3) . . . . ?
C24 O21 C21 C22 0.0(2) . . . . ?
Ni1 O21 C21 C22 178.57(14) . . . . ?
O21 C21 C22 C23 0.4(2) . . . . ?
C21 C22 C23 C24 -0.7(2) . . . . ?
C22 C23 C24 O21 0.6(2) . . . . ?
C22 C23 C24 C25 -178.1(2) . . . . ?
C21 O21 C24 C23 -0.4(2) . . . . ?
Ni1 O21 C24 C23 -179.47(12) . . . . ?
C21 O21 C24 C25 178.60(16) . . . . ?
Ni1 O21 C24 C25 -0.48(18) . . . . ?
N23 N22 C25 C24 179.59(14) . . . . ?
Ni1 N22 C25 C24 3.7(2) . . . . ?
N23 N22 C25 C250 -0.3(2) . . . . ?
Ni1 N22 C25 C250 -176.17(13) . . . . ?
C23 C24 C25 N22 176.8(2) . . . . ?
O21 C24 C25 N22 -1.8(2) . . . . ?
C23 C24 C25 C250 -3.3(3) . . . . ?
O21 C24 C25 C250 178.05(15) . . . . ?
N22 N23 C26 N24 -178.60(14) . . . . ?
N22 N23 C26 S2 -0.5(2) . . . . ?
C27 N24 C26 N23 -1.2(3) . . . . ?
C27 N24 C26 S2 -179.53(14) . . . . ?
Ni1 S2 C26 N23 8.77(15) . . . . ?
Ni1 S2 C26 N24 -173.05(11) . . . . ?
C26 N24 C27 C28 175.53(16) . . . . ?
C26 N24 C27 C212 -5.2(3) . . . . ?
C212 C27 C28 C29 -1.0(2) . . . . ?
N24 C27 C28 C29 178.28(15) . . . . ?
C27 C28 C29 C210 -0.2(3) . . . . ?
C18 C19 C110 C111 -1.3(3) . . . . ?
C19 C110 C111 C112 0.0(3) . . . . ?
C110 C111 C112 C17 1.9(3) . . . . ?
C18 C17 C112 C111 -2.5(3) . . . . ?
N14 C17 C112 C111 175.36(16) . . . . ?
C28 C29 C210 C211 1.0(3) . . . . ?
C29 C210 C211 C212 -0.6(3) . . . . ?
C210 C211 C212 C27 -0.7(3) . . . . ?
C28 C27 C212 C211 1.5(3) . . . . ?
N24 C27 C212 C211 -177.80(16) . . . . ?
N32 Ni2 S3 C36 -164.05(7) 2_556 . . . ?
N32 Ni2 S3 C36 -2.85(7) . . . . ?
O31 Ni2 S3 C36 -88.48(7) 2_556 . . . ?
O31 Ni2 S3 C36 -20.44(11) . . . . ?
S3 Ni2 S3 C36 108.77(6) 2_556 . . . ?
N32 Ni2 O31 C34 161.24(11) 2_556 . . . ?
N32 Ni2 O31 C34 -3.50(11) . . . . ?
O31 Ni2 O31 C34 85.67(11) 2_556 . . . ?
S3 Ni2 O31 C34 14.60(17) . . . . ?
S3 Ni2 O31 C34 -115.56(10) 2_556 . . . ?
N32 Ni2 O31 C31 -7.3(2) 2_556 . . . ?
N32 Ni2 O31 C31 -172.1(2) . . . . ?
O31 Ni2 O31 C31 -82.91(19) 2_556 . . . ?
S3 Ni2 O31 C31 -153.98(16) . . . . ?
S3 Ni2 O31 C31 75.86(19) 2_556 . . . ?
N32 Ni2 N32 C35 -37.04(13) 2_556 . . . ?
O31 Ni2 N32 C35 -75.56(14) 2_556 . . . ?
O31 Ni2 N32 C35 2.98(13) . . . . ?
S3 Ni2 N32 C35 -170.16(14) . . . . ?
S3 Ni2 N32 C35 91.32(14) 2_556 . . . ?
N32 Ni2 N32 N33 137.01(13) 2_556 . . . ?
O31 Ni2 N32 N33 98.49(13) 2_556 . . . ?
O31 Ni2 N32 N33 177.02(13) . . . . ?
S3 Ni2 N32 N33 3.89(12) . . . . ?
S3 Ni2 N32 N33 -94.64(12) 2_556 . . . ?
C35 N32 N33 C36 171.24(15) . . . . ?
Ni2 N32 N33 C36 -3.1(2) . . . . ?
C34 O31 C31 C32 -0.3(2) . . . . ?
Ni2 O31 C31 C32 168.53(15) . . . . ?
O31 C31 C32 C33 0.7(2) . . . . ?
C31 C32 C33 C34 -0.9(2) . . . . ?
C32 C33 C34 O31 0.7(2) . . . . ?
C32 C33 C34 C35 -175.3(2) . . . . ?
C31 O31 C34 C33 -0.3(2) . . . . ?
Ni2 O31 C34 C33 -173.07(12) . . . . ?
C31 O31 C34 C35 176.52(16) . . . . ?
Ni2 O31 C34 C35 3.74(18) . . . . ?
N33 N32 C35 C34 -176.33(14) . . . . ?
Ni2 N32 C35 C34 -1.9(2) . . . . ?
N33 N32 C35 C350 1.6(3) . . . . ?
Ni2 N32 C35 C350 175.96(13) . . . . ?
C33 C34 C35 N32 174.1(2) . . . . ?
O31 C34 C35 N32 -1.6(2) . . . . ?
C33 C34 C35 C350 -3.9(3) . . . . ?
O31 C34 C35 C350 -179.65(15) . . . . ?
N32 N33 C36 N34 -178.27(15) . . . . ?
N32 N33 C36 S3 -0.3(2) . . . . ?
C37 N34 C36 N33 2.2(3) . . . . ?
C37 N34 C36 S3 -176.02(15) . . . . ?
Ni2 S3 C36 N33 2.72(16) . . . . ?
Ni2 S3 C36 N34 -179.24(12) . . . . ?
C36 N34 C37 C312 -20.6(3) . . . . ?
C36 N34 C37 C38 160.75(18) . . . . ?
C312 C37 C38 C39 0.2(3) . . . . ?
N34 C37 C38 C39 178.96(16) . . . . ?
C37 C38 C39 C310 0.3(3) . . . . ?
C38 C39 C310 C311 -0.5(3) . . . . ?
C39 C310 C311 C312 0.2(3) . . . . ?
C310 C311 C312 C37 0.4(3) . . . . ?
C38 C37 C312 C311 -0.6(3) . . . . ?
N34 C37 C312 C311 -179.19(17) . . . . ?

loop_
_platon_squeeze_void_nr
_platon_squeeze_void_average_x
_platon_squeeze_void_average_y
_platon_squeeze_void_average_z
_platon_squeeze_void_volume
_platon_squeeze_void_count_electrons
_platon_squeeze_void_content
1 0.000 0.500 -0.023 676 202 ' '
2 0.500 0.000 0.038 676 202 ' '
